data_2225385
loop_
_publ_author_name
'Tebbaa, Mohamed'
'Akssira, Mohamed'
'Elhakmaoui, Ahmed'
'El Ammari, Lahcen'
'Benharref, Ahmed'
'Berraho, Moha'

_publ_section_title
;
 \a-Costic anhydride
;
_journal_coeditor_code TK2617
_journal_issue 3
_journal_name_full 'Acta Crystallographica Section E'
_journal_page_first o589
_journal_page_last o590
_journal_paper_doi 10.1107/S1600536810005064
_journal_volume 66
_journal_year 2010
_chemical_formula_iupac 'C30 H42 O3'
_chemical_formula_moiety 'C30 H42 O3'
_chemical_formula_sum 'C30 H42 O3'
_chemical_formula_weight 450.64
_chemical_name_common '\a-Costic anhydride'
_chemical_name_systematic
;
2-(4a,8-dimethyl-1,2,3,4,4a,5,6,8a-octahydronaphthalen-2-yl)acrylic acid
 anhydride
;
_space_group_IT_number 4
_symmetry_cell_setting monoclinic
_symmetry_space_group_name_Hall 'P 2yb'
_symmetry_space_group_name_H-M 'P 1 21 1'
_atom_sites_solution_hydrogens geom
_atom_sites_solution_primary direct
_atom_sites_solution_secondary difmap
_audit_creation_method SHELXL-97
_cell_angle_alpha 90
_cell_angle_beta 92.7990(10)
_cell_angle_gamma 90
_cell_formula_units_Z 2
_cell_length_a 6.6699(2)
_cell_length_b 6.6335(2)
_cell_length_c 30.2948(8)
_cell_measurement_reflns_used 15300
_cell_measurement_temperature 298(2)
_cell_measurement_theta_max 26.1
_cell_measurement_theta_min 0.7
_cell_volume 1338.79(7)
_computing_cell_refinement 'SAINT-Plus (Bruker, 2009)'
_computing_data_collection 'APEX2 (Bruker, 2009)'
_computing_data_reduction 'SAINT-Plus (Bruker, 2009)'
_computing_molecular_graphics 'ORTEP-3 for Windows (Farrugia, 1997) and DIAMOND (Brandenburg, 2006)'
_computing_publication_material 'WinGX publication routines (Farrugia, 1999)'
_computing_structure_refinement 'SHELXS97 (Sheldrick, 2008)'
_computing_structure_solution 'SHELXS97 (Sheldrick, 2008)'
_diffrn_ambient_temperature 298(2)
_diffrn_measured_fraction_theta_full 0.998
_diffrn_measured_fraction_theta_max 0.998
_diffrn_measurement_device_type 'Bruker X8 APEX CCD area-detector'
_diffrn_measurement_method '\f and \w scans'
_diffrn_radiation_monochromator graphite
_diffrn_radiation_source 'fine-focus sealed tube'
_diffrn_radiation_type MoK\a
_diffrn_radiation_wavelength 0.71073
_diffrn_reflns_av_R_equivalents 0.0300
_diffrn_reflns_av_sigmaI/netI 0.0221
_diffrn_reflns_limit_h_max 8
_diffrn_reflns_limit_h_min -8
_diffrn_reflns_limit_k_max 8
_diffrn_reflns_limit_k_min -8
_diffrn_reflns_limit_l_max 37
_diffrn_reflns_limit_l_min -37
_diffrn_reflns_number 15300
_diffrn_reflns_theta_full 26.1
_diffrn_reflns_theta_max 26.1
_diffrn_reflns_theta_min 0.7
_exptl_absorpt_coefficient_mu 0.070
_exptl_absorpt_correction_type none
_exptl_crystal_colour Colourless
_exptl_crystal_density_diffrn 1.118
_exptl_crystal_density_method 'not measured'
_exptl_crystal_description Prism
_exptl_crystal_F_000 492
_exptl_crystal_size_max 0.28
_exptl_crystal_size_mid 0.17
_exptl_crystal_size_min 0.12
_refine_diff_density_max 0.17
_refine_diff_density_min -0.12
_refine_ls_extinction_method none
_refine_ls_goodness_of_fit_ref 1.046
_refine_ls_hydrogen_treatment constr
_refine_ls_matrix_type full
_refine_ls_number_parameters 304
_refine_ls_number_reflns 2914
_refine_ls_number_restraints 1
_refine_ls_restrained_S_all 1.046
_refine_ls_R_factor_all 0.0495
_refine_ls_R_factor_gt 0.0427
_refine_ls_shift/su_max 0.000
_refine_ls_shift/su_max_lt 0.001
_refine_ls_shift/su_mean 0.000
_refine_ls_structure_factor_coef Fsqd
_refine_ls_weighting_details 'calc w=1/[\s^2^(Fo^2^)+(0.0425P)^2^+0.3687P] where P=(Fo^2^+2Fc^2^)/3'
_refine_ls_weighting_scheme calc
_refine_ls_wR_factor_gt 0.1029
_refine_ls_wR_factor_ref 0.1088
_reflns_number_gt 2604
_reflns_number_total 2914
_reflns_threshold_expression I>2\s(I)
_cod_data_source_file tk2617.cif
_cod_data_source_block I
_cod_original_sg_symbol_H-M 'P 21'
_cod_database_code 2225385
_cod_database_fobs_code 2225385

loop_
_symmetry_equiv_pos_as_xyz
'x, y, z'
'-x, y+1/2, -z'

loop_
_atom_site_type_symbol
_atom_site_label
_atom_site_fract_x
_atom_site_fract_y
_atom_site_fract_z
_atom_site_U_iso_or_equiv
_atom_site_adp_type
_atom_site_calc_flag
_atom_site_refinement_flags
_atom_site_occupancy
_atom_site_disorder_assembly
_atom_site_disorder_group
C C1 -0.4278(5) 0.3168(6) 0.92476(10) 0.0684(9) Uani d . 1 . .
H H1 -0.5086 0.2029 0.9263 0.087(11) Uiso calc R 1 . .
C C2 -0.3866(6) 0.4312(7) 0.96587(11) 0.0807(12) Uani d . 1 . .
H H2A -0.3027 0.3501 0.9860 0.097 Uiso calc R 1 . .
H H2B -0.5123 0.4557 0.9798 0.097 Uiso calc R 1 . .
C C3 -0.2841(5) 0.6299(7) 0.95871(9) 0.0705(9) Uani d . 1 . .
H H3A -0.2202 0.6748 0.9864 0.085 Uiso calc R 1 . .
H H3B -0.3840 0.7295 0.9495 0.085 Uiso calc R 1 . .
C C4 -0.1256(4) 0.6164(5) 0.92373(8) 0.0494(6) Uani d . 1 . .
C C5 -0.0308(5) 0.8240(5) 0.91750(9) 0.0623(8) Uani d . 1 . .
H H5A 0.0449 0.8611 0.9444 0.075 Uiso calc R 1 . .
H H5B -0.1366 0.9229 0.9125 0.075 Uiso calc R 1 . .
C C6 0.1087(5) 0.8304(5) 0.87881(9) 0.0598(8) Uani d . 1 . .
H H6A 0.1571 0.9670 0.8751 0.072 Uiso calc R 1 . .
H H6B 0.2238 0.7442 0.8853 0.072 Uiso calc R 1 . .
C C7 0.0003(4) 0.7606(4) 0.83602(8) 0.0423(6) Uani d . 1 . .
H H7 -0.1100 0.8554 0.8296 0.051 Uiso calc R 1 . .
C C8 -0.0936(4) 0.5527(4) 0.84179(8) 0.0450(6) Uani d . 1 . .
H H8A 0.0115 0.4537 0.8475 0.054 Uiso calc R 1 . .
H H8B -0.1682 0.5146 0.8148 0.054 Uiso calc R 1 . .
C C9 -0.2345(4) 0.5549(4) 0.88021(8) 0.0424(6) Uani d . 1 . .
H H9 -0.3318 0.6624 0.8733 0.051 Uiso calc R 1 . .
C C10 -0.3577(4) 0.3643(5) 0.88525(9) 0.0502(7) Uani d . 1 . .
C C11 -0.4056(6) 0.2386(6) 0.84572(12) 0.0796(10) Uani d . 1 . .
H H11A -0.4834 0.1240 0.8540 0.119 Uiso calc R 1 . .
H H11B -0.2833 0.1934 0.8335 0.119 Uiso calc R 1 . .
H H11C -0.4812 0.3168 0.8241 0.119 Uiso calc R 1 . .
C C12 0.0350(5) 0.4630(7) 0.93871(11) 0.0737(10) Uani d . 1 . .
H H12A 0.1411 0.4637 0.9184 0.111 Uiso calc R 1 . .
H H12B -0.0236 0.3309 0.9394 0.111 Uiso calc R 1 . .
H H12C 0.0885 0.4980 0.9677 0.111 Uiso calc R 1 . .
C C13 0.1364(4) 0.7703(4) 0.79758(9) 0.0449(6) Uani d . 1 . .
C C14 0.2112(6) 0.6149(5) 0.77756(12) 0.0845(12) Uani d . 1 . .
H H14A 0.2901 0.6342 0.7534 0.101 Uiso calc R 1 . .
H H14B 0.1855 0.4851 0.7874 0.101 Uiso calc R 1 . .
C C15 0.1767(4) 0.9763(4) 0.78202(8) 0.0426(6) Uani d . 1 . .
C C16 0.3228(3) 1.1350(4) 0.72013(8) 0.0415(6) Uani d . 1 . .
C C17 0.5257(3) 1.1794(4) 0.70471(8) 0.0436(6) Uani d . 1 . .
C C18 0.6835(4) 1.0992(7) 0.72518(11) 0.0753(11) Uani d . 1 . .
H H18A 0.6681 1.0147 0.7493 0.090 Uiso calc R 1 . .
H H18B 0.8110 1.1266 0.7156 0.090 Uiso calc R 1 . .
C C19 0.5274(3) 1.3227(4) 0.66603(7) 0.0417(6) Uani d . 1 . .
H H19 0.4349 1.4330 0.6721 0.050 Uiso calc R 1 . .
C C20 0.4477(4) 1.2199(6) 0.62350(8) 0.0591(8) Uani d . 1 . .
H H20A 0.5305 1.1036 0.6176 0.071 Uiso calc R 1 . .
H H20B 0.3119 1.1728 0.6273 0.071 Uiso calc R 1 . .
C C21 0.4484(4) 1.3633(6) 0.58433(8) 0.0630(9) Uani d . 1 . .
H H21A 0.3514 1.4696 0.5886 0.076 Uiso calc R 1 . .
H H21B 0.4058 1.2903 0.5578 0.076 Uiso calc R 1 . .
C C22 0.6533(4) 1.4587(5) 0.57758(8) 0.0508(7) Uani d . 1 . .
C C23 0.7253(4) 1.5623(4) 0.62083(8) 0.0415(6) Uani d . 1 . .
H H23 0.6203 1.6600 0.6272 0.050 Uiso calc R 1 . .
C C24 0.7336(4) 1.4171(4) 0.65969(8) 0.0447(6) Uani d . 1 . .
H H24A 0.7777 1.4886 0.6864 0.054 Uiso calc R 1 . .
H H24B 0.8303 1.3115 0.6546 0.054 Uiso calc R 1 . .
C C25 0.9128(4) 1.6862(5) 0.61507(9) 0.0529(7) Uani d . 1 . .
C C26 0.9537(5) 1.7582(5) 0.57536(11) 0.0681(9) Uani d . 1 . .
H H26 1.0674 1.8384 0.5736 0.074(10) Uiso calc R 1 . .
C C27 0.8326(6) 1.7205(7) 0.53396(11) 0.0801(11) Uani d . 1 . .
H H27A 0.9085 1.6354 0.5148 0.096 Uiso calc R 1 . .
H H27B 0.8080 1.8477 0.5189 0.096 Uiso calc R 1 . .
C C28 0.6343(5) 1.6208(7) 0.54171(10) 0.0717(9) Uani d . 1 . .
H H28A 0.5824 1.5601 0.5144 0.086 Uiso calc R 1 . .
H H28B 0.5391 1.7223 0.5503 0.086 Uiso calc R 1 . .
C C29 1.0455(5) 1.7295(6) 0.65482(12) 0.0789(10) Uani d . 1 . .
H H29A 1.1575 1.8094 0.6465 0.118 Uiso calc R 1 . .
H H29B 1.0934 1.6050 0.6676 0.118 Uiso calc R 1 . .
H H29C 0.9712 1.8020 0.6761 0.118 Uiso calc R 1 . .
C C30 0.8016(6) 1.2973(6) 0.56362(11) 0.0736(10) Uani d . 1 . .
H H30A 0.9330 1.3554 0.5624 0.110 Uiso calc R 1 . .
H H30B 0.7596 1.2460 0.5350 0.110 Uiso calc R 1 . .
H H30C 0.8052 1.1893 0.5847 0.110 Uiso calc R 1 . .
O O1 0.3244(3) 0.9824(3) 0.75129(6) 0.0519(5) Uani d . 1 . .
O O2 0.0998(3) 1.1250(3) 0.79450(7) 0.0590(5) Uani d . 1 . .
O O3 0.1723(3) 1.2153(4) 0.70730(6) 0.0600(6) Uani d . 1 . .

loop_
_atom_site_aniso_label
_atom_site_aniso_U_11
_atom_site_aniso_U_22
_atom_site_aniso_U_33
_atom_site_aniso_U_12
_atom_site_aniso_U_13
_atom_site_aniso_U_23
C1 0.0541(16) 0.078(2) 0.074(2) -0.0201(17) 0.0141(14) 0.0170(19)
C2 0.077(2) 0.105(3) 0.0628(19) -0.015(2) 0.0278(16) 0.017(2)
C3 0.084(2) 0.084(2) 0.0460(15) -0.007(2) 0.0241(15) -0.0028(18)
C4 0.0552(15) 0.0556(16) 0.0378(12) -0.0088(14) 0.0081(10) 0.0062(13)
C5 0.084(2) 0.061(2) 0.0425(14) -0.0198(18) 0.0090(13) -0.0091(14)
C6 0.0707(18) 0.0589(19) 0.0502(15) -0.0273(16) 0.0081(12) -0.0005(15)
C7 0.0535(14) 0.0331(13) 0.0411(12) -0.0028(11) 0.0101(10) 0.0045(11)
C8 0.0552(14) 0.0405(14) 0.0399(12) -0.0079(12) 0.0086(10) 0.0021(11)
C9 0.0423(12) 0.0421(14) 0.0433(13) 0.0021(11) 0.0086(10) 0.0071(11)
C10 0.0407(13) 0.0517(17) 0.0583(15) -0.0056(12) 0.0031(11) 0.0072(14)
C11 0.079(2) 0.072(2) 0.089(2) -0.035(2) 0.0108(17) -0.003(2)
C12 0.0582(17) 0.095(3) 0.0669(18) -0.0035(18) -0.0069(14) 0.032(2)
C13 0.0557(14) 0.0345(13) 0.0458(13) -0.0037(11) 0.0147(11) 0.0045(11)
C14 0.128(3) 0.0383(17) 0.093(2) -0.002(2) 0.067(2) 0.0088(19)
C15 0.0462(13) 0.0386(14) 0.0435(13) -0.0029(12) 0.0084(10) 0.0055(12)
C16 0.0401(13) 0.0424(14) 0.0428(12) -0.0048(12) 0.0091(10) 0.0047(12)
C17 0.0383(12) 0.0520(16) 0.0411(12) -0.0035(11) 0.0082(9) 0.0067(12)
C18 0.0452(15) 0.105(3) 0.0771(19) 0.0025(18) 0.0132(13) 0.042(2)
C19 0.0386(11) 0.0476(16) 0.0396(12) -0.0052(12) 0.0074(9) 0.0040(12)
C20 0.0589(16) 0.072(2) 0.0471(14) -0.0277(16) 0.0050(12) 0.0014(16)
C21 0.0638(17) 0.086(2) 0.0390(13) -0.0177(18) -0.0034(11) 0.0025(16)
C22 0.0540(14) 0.0620(18) 0.0371(12) -0.0056(14) 0.0090(10) 0.0056(14)
C23 0.0428(12) 0.0409(14) 0.0418(12) 0.0014(11) 0.0114(10) 0.0023(11)
C24 0.0423(12) 0.0508(17) 0.0411(12) -0.0091(12) 0.0025(9) 0.0049(12)
C25 0.0507(14) 0.0443(16) 0.0647(16) -0.0053(13) 0.0124(12) 0.0059(14)
C26 0.0652(18) 0.061(2) 0.079(2) -0.0125(17) 0.0203(15) 0.0178(18)
C27 0.095(2) 0.083(3) 0.0640(19) -0.007(2) 0.0216(17) 0.032(2)
C28 0.078(2) 0.087(3) 0.0501(16) -0.004(2) 0.0049(14) 0.0217(18)
C29 0.070(2) 0.075(3) 0.091(2) -0.032(2) 0.0022(17) 0.008(2)
C30 0.094(2) 0.066(2) 0.0630(19) 0.001(2) 0.0318(17) -0.0088(18)
O1 0.0483(9) 0.0472(11) 0.0620(10) 0.0037(9) 0.0215(8) 0.0176(10)
O2 0.0766(13) 0.0362(10) 0.0664(12) -0.0011(10) 0.0270(10) 0.0048(10)
O3 0.0373(9) 0.0784(15) 0.0652(11) -0.0008(10) 0.0099(8) 0.0263(12)

loop_
_atom_type_symbol
_atom_type_description
_atom_type_scat_dispersion_real
_atom_type_scat_dispersion_imag
_atom_type_scat_source
C C 0.0033 0.0016 'International Tables Vol C Tables 4.2.6.8 and 6.1.1.4'
H H 0.0000 0.0000 'International Tables Vol C Tables 4.2.6.8 and 6.1.1.4'
O O 0.0106 0.0060 'International Tables Vol C Tables 4.2.6.8 and 6.1.1.4'

loop_
_geom_angle_atom_site_label_1
_geom_angle_atom_site_label_2
_geom_angle_atom_site_label_3
_geom_angle_site_symmetry_1
_geom_angle_site_symmetry_3
_geom_angle
_geom_angle_publ_flag
C10 C1 C2 . . 125.0(3) ?
C10 C1 H1 . . 117.5 ?
C2 C1 H1 . . 117.5 ?
C1 C2 C3 . . 113.4(3) ?
C1 C2 H2A . . 108.9 ?
C3 C2 H2A . . 108.9 ?
C1 C2 H2B . . 108.9 ?
C3 C2 H2B . . 108.9 ?
H2A C2 H2B . . 107.7 ?
C2 C3 C4 . . 112.4(3) ?
C2 C3 H3A . . 109.1 ?
C4 C3 H3A . . 109.1 ?
C2 C3 H3B . . 109.1 ?
C4 C3 H3B . . 109.1 ?
H3A C3 H3B . . 107.9 ?
C9 C4 C12 . . 112.0(3) ?
C9 C4 C5 . . 108.4(2) ?
C12 C4 C5 . . 110.3(3) ?
C9 C4 C3 . . 107.3(2) ?
C12 C4 C3 . . 109.2(3) ?
C5 C4 C3 . . 109.6(3) ?
C4 C5 C6 . . 112.9(3) ?
C4 C5 H5A . . 109.0 ?
C6 C5 H5A . . 109.0 ?
C4 C5 H5B . . 109.0 ?
C6 C5 H5B . . 109.0 ?
H5A C5 H5B . . 107.8 ?
C7 C6 C5 . . 111.2(2) ?
C7 C6 H6A . . 109.4 ?
C5 C6 H6A . . 109.4 ?
C7 C6 H6B . . 109.4 ?
C5 C6 H6B . . 109.4 ?
H6A C6 H6B . . 108.0 ?
C13 C7 C6 . . 111.4(2) ?
C13 C7 C8 . . 113.0(2) ?
C6 C7 C8 . . 110.9(2) ?
C13 C7 H7 . . 107.1 ?
C6 C7 H7 . . 107.1 ?
C8 C7 H7 . . 107.1 ?
C7 C8 C9 . . 110.4(2) ?
C7 C8 H8A . . 109.6 ?
C9 C8 H8A . . 109.6 ?
C7 C8 H8B . . 109.6 ?
C9 C8 H8B . . 109.6 ?
H8A C8 H8B . . 108.1 ?
C10 C9 C4 . . 111.8(2) ?
C10 C9 C8 . . 115.1(2) ?
C4 C9 C8 . . 112.0(2) ?
C10 C9 H9 . . 105.7 ?
C4 C9 H9 . . 105.7 ?
C8 C9 H9 . . 105.7 ?
C1 C10 C11 . . 121.2(3) ?
C1 C10 C9 . . 119.9(3) ?
C11 C10 C9 . . 118.9(2) ?
C10 C11 H11A . . 109.5 ?
C10 C11 H11B . . 109.5 ?
H11A C11 H11B . . 109.5 ?
C10 C11 H11C . . 109.5 ?
H11A C11 H11C . . 109.5 ?
H11B C11 H11C . . 109.5 ?
C4 C12 H12A . . 109.5 ?
C4 C12 H12B . . 109.5 ?
H12A C12 H12B . . 109.5 ?
C4 C12 H12C . . 109.5 ?
H12A C12 H12C . . 109.5 ?
H12B C12 H12C . . 109.5 ?
C14 C13 C15 . . 120.2(2) ?
C14 C13 C7 . . 125.5(3) ?
C15 C13 C7 . . 114.3(2) ?
C13 C14 H14A . . 120.0 ?
C13 C14 H14B . . 120.0 ?
H14A C14 H14B . . 120.0 ?
O2 C15 O1 . . 121.6(2) ?
O2 C15 C13 . . 125.6(2) ?
O1 C15 C13 . . 112.8(2) ?
O3 C16 O1 . . 122.1(2) ?
O3 C16 C17 . . 125.3(2) ?
O1 C16 C17 . . 112.6(2) ?
C18 C17 C16 . . 119.7(2) ?
C18 C17 C19 . . 126.0(2) ?
C16 C17 C19 . . 114.3(2) ?
C17 C18 H18A . . 120.0 ?
C17 C18 H18B . . 120.0 ?
H18A C18 H18B . . 120.0 ?
C17 C19 C20 . . 111.0(2) ?
C17 C19 C24 . . 113.3(2) ?
C20 C19 C24 . . 110.71(19) ?
C17 C19 H19 . . 107.2 ?
C20 C19 H19 . . 107.2 ?
C24 C19 H19 . . 107.2 ?
C21 C20 C19 . . 111.3(3) ?
C21 C20 H20A . . 109.4 ?
C19 C20 H20A . . 109.4 ?
C21 C20 H20B . . 109.4 ?
C19 C20 H20B . . 109.4 ?
H20A C20 H20B . . 108.0 ?
C20 C21 C22 . . 113.6(2) ?
C20 C21 H21A . . 108.9 ?
C22 C21 H21A . . 108.9 ?
C20 C21 H21B . . 108.9 ?
C22 C21 H21B . . 108.9 ?
H21A C21 H21B . . 107.7 ?
C21 C22 C28 . . 110.0(2) ?
C21 C22 C30 . . 109.9(3) ?
C28 C22 C30 . . 109.1(2) ?
C21 C22 C23 . . 108.4(2) ?
C28 C22 C23 . . 107.7(3) ?
C30 C22 C23 . . 111.7(2) ?
C25 C23 C24 . . 115.7(2) ?
C25 C23 C22 . . 111.7(2) ?
C24 C23 C22 . . 112.0(2) ?
C25 C23 H23 . . 105.4 ?
C24 C23 H23 . . 105.4 ?
C22 C23 H23 . . 105.4 ?
C23 C24 C19 . . 110.9(2) ?
C23 C24 H24A . . 109.5 ?
C19 C24 H24A . . 109.5 ?
C23 C24 H24B . . 109.5 ?
C19 C24 H24B . . 109.5 ?
H24A C24 H24B . . 108.0 ?
C26 C25 C29 . . 121.4(3) ?
C26 C25 C23 . . 120.3(3) ?
C29 C25 C23 . . 118.3(2) ?
C25 C26 C27 . . 125.2(3) ?
C25 C26 H26 . . 117.4 ?
C27 C26 H26 . . 117.4 ?
C26 C27 C28 . . 112.9(3) ?
C26 C27 H27A . . 109.0 ?
C28 C27 H27A . . 109.0 ?
C26 C27 H27B . . 109.0 ?
C28 C27 H27B . . 109.0 ?
H27A C27 H27B . . 107.8 ?
C27 C28 C22 . . 112.1(3) ?
C27 C28 H28A . . 109.2 ?
C22 C28 H28A . . 109.2 ?
C27 C28 H28B . . 109.2 ?
C22 C28 H28B . . 109.2 ?
H28A C28 H28B . . 107.9 ?
C25 C29 H29A . . 109.5 ?
C25 C29 H29B . . 109.5 ?
H29A C29 H29B . . 109.5 ?
C25 C29 H29C . . 109.5 ?
H29A C29 H29C . . 109.5 ?
H29B C29 H29C . . 109.5 ?
C22 C30 H30A . . 109.5 ?
C22 C30 H30B . . 109.5 ?
H30A C30 H30B . . 109.5 ?
C22 C30 H30C . . 109.5 ?
H30A C30 H30C . . 109.5 ?
H30B C30 H30C . . 109.5 ?
C16 O1 C15 . . 119.8(2) ?

loop_
_geom_bond_atom_site_label_1
_geom_bond_atom_site_label_2
_geom_bond_site_symmetry_2
_geom_bond_distance
_geom_bond_publ_flag
C1 C10 . 1.344(4) ?
C1 C2 . 1.473(5) ?
C1 H1 . 0.9300 ?
C2 C3 . 1.506(6) ?
C2 H2A . 0.9700 ?
C2 H2B . 0.9700 ?
C3 C4 . 1.535(3) ?
C3 H3A . 0.9700 ?
C3 H3B . 0.9700 ?
C4 C9 . 1.529(4) ?
C4 C12 . 1.531(5) ?
C4 C5 . 1.531(4) ?
C5 C6 . 1.532(4) ?
C5 H5A . 0.9700 ?
C5 H5B . 0.9700 ?
C6 C7 . 1.525(4) ?
C6 H6A . 0.9700 ?
C6 H6B . 0.9700 ?
C7 C13 . 1.512(3) ?
C7 C8 . 1.528(4) ?
C7 H7 . 0.9800 ?
C8 C9 . 1.531(3) ?
C8 H8A . 0.9700 ?
C8 H8B . 0.9700 ?
C9 C10 . 1.520(4) ?
C9 H9 . 0.9800 ?
C10 C11 . 1.481(5) ?
C11 H11A . 0.9600 ?
C11 H11B . 0.9600 ?
C11 H11C . 0.9600 ?
C12 H12A . 0.9600 ?
C12 H12B . 0.9600 ?
C12 H12C . 0.9600 ?
C13 C14 . 1.307(4) ?
C13 C15 . 1.475(4) ?
C14 H14A . 0.9300 ?
C14 H14B . 0.9300 ?
C15 O2 . 1.182(3) ?
C15 O1 . 1.389(3) ?
C16 O3 . 1.185(3) ?
C16 O1 . 1.384(3) ?
C16 C17 . 1.482(3) ?
C17 C18 . 1.308(4) ?
C17 C19 . 1.509(3) ?
C18 H18A . 0.9300 ?
C18 H18B . 0.9300 ?
C19 C20 . 1.530(4) ?
C19 C24 . 1.532(3) ?
C19 H19 . 0.9800 ?
C20 C21 . 1.521(4) ?
C20 H20A . 0.9700 ?
C20 H20B . 0.9700 ?
C21 C22 . 1.529(4) ?
C21 H21A . 0.9700 ?
C21 H21B . 0.9700 ?
C22 C28 . 1.530(4) ?
C22 C30 . 1.531(4) ?
C22 C23 . 1.536(4) ?
C23 C25 . 1.514(4) ?
C23 C24 . 1.520(3) ?
C23 H23 . 0.9800 ?
C24 H24A . 0.9700 ?
C24 H24B . 0.9700 ?
C25 C26 . 1.335(4) ?
C25 C29 . 1.487(4) ?
C26 C27 . 1.479(5) ?
C26 H26 . 0.9300 ?
C27 C28 . 1.507(5) ?
C27 H27A . 0.9700 ?
C27 H27B . 0.9700 ?
C28 H28A . 0.9700 ?
C28 H28B . 0.9700 ?
C29 H29A . 0.9600 ?
C29 H29B . 0.9600 ?
C29 H29C . 0.9600 ?
C30 H30A . 0.9600 ?
C30 H30B . 0.9600 ?
C30 H30C . 0.9600 ?

loop_
_geom_hbond_atom_site_label_D
_geom_hbond_atom_site_label_H
_geom_hbond_atom_site_label_A
_geom_hbond_site_symmetry_A
_geom_hbond_distance_DH
_geom_hbond_distance_HA
_geom_hbond_distance_DA
_geom_hbond_angle_DHA
_geom_hbond_publ_flag
C14 H14B O2 1_545 0.93 2.47 3.378(4) 166 yes
C18 H18B O3 1_655 0.93 2.51 3.419(3) 168 yes

loop_
_cod_related_entry_id
_cod_related_entry_database
_cod_related_entry_code
1 ChemSpider 24744483
